data_2007159
loop_
_publ_author_name
'Freire, Eleonora'
'Baggio, Sergio'
'Baggio, Ricardo'
'Garland, Maria Teresa'

_publ_section_title
;
 Bis(1,10-phenanthroline-<i>N</i>,<i>N</i>')copper(II) Tetrathionate
 and Tris(1,10-phenanthroline-<i>N</i>,<i>N</i>')copper(II)
 Tetrathionate Pentahydrate
;
_journal_issue 4
_journal_name_full 'Acta Crystallographica Section C'
_journal_page_first 464
_journal_page_last 468
_journal_paper_doi 10.1107/S0108270197016284
_journal_volume 54
_journal_year 1998
_chemical_formula_iupac '[Cu (C12 H8 N2)2 (S4 O6)]'
_chemical_formula_moiety '(C24 H16 Cu N4 O6 S4)n'
_chemical_formula_sum 'C24 H16 Cu N4 O6 S4'
_chemical_formula_weight 648.18
_chemical_name_systematic
;
 Bis(1,10-Phenantholine)-copper(ii) tetrathionate
;
_space_group_IT_number 60
_symmetry_cell_setting orthorhombic
_symmetry_space_group_name_Hall '-P 2n 2ab'
_symmetry_space_group_name_H-M 'P b c n'
_audit_creation_method SHELXL
_cell_angle_alpha 90.00
_cell_angle_beta 90.00
_cell_angle_gamma 90.00
_cell_formula_units_Z 4
_cell_length_a 11.2530(10)
_cell_length_b 13.0330(10)
_cell_length_c 17.563(2)
_cell_measurement_reflns_used 25
_cell_measurement_temperature 293(2)
_cell_measurement_theta_max 12.5
_cell_measurement_theta_min 7.5
_cell_volume 2575.8(4)
_computing_cell_refinement P3/P4-PC
_computing_data_collection 'P3/P4-PC (Siemens, 1991)'
_computing_data_reduction 'XDISK SHELXTL/PC (Sheldrick,1990b)'
_computing_molecular_graphics 'XP SHELXTL/PC'
_computing_publication_material
;
CIFTAB (Sheldrick, 1993), PARST (Nardelli, 1983) and
CSD (Allen, Kennard & Taylor, 1983)
;
_computing_structure_refinement 'SHELXL93 (Sheldrick, 1993)'
_computing_structure_solution 'SHELXS86 (Sheldrick, 1990a)'
_diffrn_ambient_temperature 293(2)
_diffrn_measurement_device 'Siemens R3m'
_diffrn_measurement_method \w/2\q
_diffrn_radiation_monochromator graphite
_diffrn_radiation_source 'fine-focus sealed tube'
_diffrn_radiation_type MoK\a
_diffrn_radiation_wavelength 0.71073
_diffrn_reflns_av_R_equivalents 0.041
_diffrn_reflns_av_sigmaI/netI 0.057
_diffrn_reflns_limit_h_max 13
_diffrn_reflns_limit_h_min -1
_diffrn_reflns_limit_k_max 15
_diffrn_reflns_limit_k_min 0
_diffrn_reflns_limit_l_max 20
_diffrn_reflns_limit_l_min 0
_diffrn_reflns_number 2603
_diffrn_reflns_theta_max 25.04
_diffrn_reflns_theta_min 2.32
_diffrn_standards_decay_% <2
_diffrn_standards_interval_count 98
_diffrn_standards_number 2
_exptl_absorpt_coefficient_mu 1.22
_exptl_absorpt_correction_T_max 0.90
_exptl_absorpt_correction_T_min 0.62
_exptl_absorpt_correction_type '\y scan (SHELXTL/PC; Sheldrick, 1990b)'
_exptl_crystal_colour Blue
_exptl_crystal_density_diffrn 1.671
_exptl_crystal_density_meas ?
_exptl_crystal_description Block
_exptl_crystal_F_000 1316
_exptl_crystal_size_max 0.38
_exptl_crystal_size_mid 0.26
_exptl_crystal_size_min 0.10
_refine_diff_density_max 0.63
_refine_diff_density_min -0.78
_refine_ls_extinction_method none
_refine_ls_goodness_of_fit_all 0.951
_refine_ls_goodness_of_fit_obs 1.001
_refine_ls_hydrogen_treatment 'H atoms not refined, but riding on host atom'
_refine_ls_matrix_type full
_refine_ls_number_parameters 209
_refine_ls_number_reflns 2279
_refine_ls_number_restraints 18
_refine_ls_restrained_S_all 0.998
_refine_ls_restrained_S_obs 1.086
_refine_ls_R_factor_all 0.1011
_refine_ls_R_factor_obs .0556
_refine_ls_shift/esd_max <0.001
_refine_ls_shift/esd_mean <0.001
_refine_ls_structure_factor_coef Fsqd
_refine_ls_weighting_details 'w = 1/[\s^2^(Fo^2^)+(0.104P)^2^+10.389P] where P=(Fo^2^+2Fc^2^)/3'
_refine_ls_weighting_scheme calc
_refine_ls_wR_factor_all 0.1803
_refine_ls_wR_factor_obs .1422
_reflns_number_observed 1470
_reflns_number_total 2279
_reflns_observed_criterion >2sigma(I)
_cod_data_source_file fg1333.cif
_cod_data_source_block I
_cod_depositor_comments
;
The following automatic conversions were performed:
'_symmetry_cell_setting' value 'Orthorhombic' changed to 'orthorhombic'
according to '/home/saulius/struct/CIF-dictionaries/cif_core.dic'
dictionary named 'cif_core.dic' version 2.4.1 from 2010-06-29.

Automatic conversion script
Id: cif_fix_enum 1527 2010-12-29 10:47:43Z saulius 

The following automatic conversions were performed:

'_exptl_crystal_density_meas' value 'not_measured' was changed to '?'
- the value is perceived as not measured.

Automatic conversion script
Id: cif_fix_values 3008 2015-01-20 13:52:24Z robertas 

The following automatic conversions were performed:

'_refine_ls_weighting_scheme' value 'calc w =
1/[\s^2^(Fo^2^)+(0.104P)^2^+10.389P] where P=(Fo^2^+2Fc^2^)/3' was
changed to 'calc'. New tag '_refine_ls_weighting_details' was
created. The value of the new tag was set to 'w =
1/[\s^2^(Fo^2^)+(0.104P)^2^+10.389P] where P=(Fo^2^+2Fc^2^)/3'.

Automatic conversion script
Id: cif_fix_values 3143 2015-03-26 13:38:13Z robertas 
;
_cod_original_sg_symbol_H-M Pbcn
_cod_database_code 2007159

loop_
_symmetry_equiv_pos_as_xyz
'x, y, z'
'-x+1/2, -y+1/2, z+1/2'
'-x, y, -z+1/2'
'x+1/2, -y+1/2, -z'
'-x, -y, -z'
'x-1/2, y-1/2, -z-1/2'
'x, -y, z-1/2'
'-x-1/2, y-1/2, z'

loop_
_atom_site_aniso_label
_atom_site_aniso_U_11
_atom_site_aniso_U_22
_atom_site_aniso_U_33
_atom_site_aniso_U_12
_atom_site_aniso_U_13
_atom_site_aniso_U_23
Cu .0880(10) .0283(6) .0246(5) .000 .0137(6) .000
N1 .059(3) .027(2) .031(3) .006(2) .005(2) -.001(2)
N2 .050(3) .025(2) .030(2) .000(2) .005(2) .000(2)
C1 .075(5) .035(3) .041(4) .000(3) .000(3) .005(3)
C2 .071(5) .038(4) .055(4) .018(4) -.004(4) -.014(3)
C3 .047(4) .063(5) .054(4) .010(4) .003(3) -.020(4)
C4 .043(3) .042(3) .038(4) .005(3) .007(3) -.002(3)
C5 .052(4) .065(5) .038(4) -.005(4) .016(3) -.011(3)
C6 .062(5) .065(5) .035(4) -.012(4) .015(3) .012(3)
C7 .045(4) .038(3) .037(3) -.010(3) .004(3) .006(3)
C8 .054(4) .040(4) .043(4) -.010(3) -.008(3) .014(3)
C9 .058(4) .032(3) .056(4) .000(3) -.004(4) .006(3)
C10 .052(4) .036(4) .043(4) -.001(3) .008(3) -.002(3)
C11 .032(3) .029(3) .034(3) -.006(2) .001(2) .000(3)
C12 .037(3) .036(3) .028(3) -.001(3) -.004(3) .000(2)
S1 .0571(12) .0707(13) .0558(12) -.0186(10) -.0071(10) .0262(10)
S2 .0514(11) .0511(11) .0736(13) .0020(9) .0022(10) .0243(9)
O1 .060(9) .110(13) .055(9) -.013(9) -.005(7) -.004(9)
O2 .194(17) .074(11) .114(12) -.068(10) .029(11) -.046(8)
O3 .101(14) .079(12) .069(11) .000(10) -.015(10) .019(9)
O1' .071(12) .087(12) .093(13) -.038(13) -.028(10) .052(11)
O2' .175(13) .040(6) .051(6) -.006(7) .020(7) .000(4)
O3' .131(12) .074(8) .074(8) .006(8) .044(8) -.012(6)

loop_
_atom_site_label
_atom_site_fract_x
_atom_site_fract_y
_atom_site_fract_z
_atom_site_U_iso_or_equiv
_atom_site_thermal_displace_type
_atom_site_calc_flag
_atom_site_refinement_flags
_atom_site_occupancy
_atom_site_disorder_group
_atom_site_type_symbol
Cu .0000 .09810(8) .2500 .0470(4) Uani d SD 1 . Cu
N1 .0710(5) .0029(4) .1728(3) .0390(12) Uani d . 1 . N
N2 .0007(5) .1962(3) .1623(3) .0354(11) Uani d . 1 . N
C1 .1122(7) -.0930(5) .1805(4) .050(2) Uani d . 1 . C
H1 .1016 -.1263 .2268 .075 Uiso d R 1 . H
C2 .1702(7) -.1447(5) .1222(4) .055(2) Uani d . 1 . C
H2 .1969 -.2115 .1295 .082 Uiso d R 1 . H
C3 .1878(6) -.0967(6) .0541(4) .055(2) Uani d . 1 . C
H3 .2262 -.1310 .0147 .082 Uiso d R 1 . H
C4 .1483(6) .0038(5) .0435(3) .0411(15) Uani d . 1 . C
C5 .1596(6) .0604(6) -.0265(4) .052(2) Uani d . 1 . C
H5 .1966 .0300 -.0681 .077 Uiso d R 1 . H
C6 .1175(7) .1561(6) -.0328(4) .054(2) Uani d . 1 . C
H6 .1254 .1907 -.0789 .081 Uiso d R 1 . H
C7 .0617(6) .2070(5) .0299(3) .0398(15) Uani d . 1 . C
C8 .0132(6) .3072(5) .0278(4) .046(2) Uani d . 1 . C
H8 .0179 .3458 -.0167 .069 Uiso d R 1 . H
C9 -.0402(6) .3474(5) .0901(4) .049(2) Uani d . 1 . C
H9 -.0737 .4125 .0885 .073 Uiso d R 1 . H
C10 -.0430(6) .2902(5) .1566(4) .044(2) Uani d . 1 . C
H10 -.0779 .3194 .1995 .065 Uiso d R 1 . H
C11 .0514(5) .1544(4) .0992(3) .0316(13) Uani d . 1 . C
C12 .0908(5) .0505(4) .1052(3) .0336(13) Uani d . 1 . C
S1 -.3215(2) .1293(2) .19761(11) .0612(6) Uani d DU 1 . S
S2 -.4166(2) .03058(14) .27133(12) .0587(6) Uani d DU 1 . S
O1 -.2036(5) .0836(8) .1973(5) .075(6) Uani d PDU .40(2) 1 O
O2 -.3264(12) .2268(5) .2302(7) .127(10) Uani d PDU .40(2) 1 O
O3 -.3779(9) .1177(9) .1256(4) .083(7) Uani d PDU .40(2) 1 O
O1' -.2106(5) .1427(8) .2346(6) .084(7) Uani d PDU .60(2) 2 O
O2' -.3913(8) .2228(5) .1981(5) .088(5) Uani d PDU .60(2) 2 O
O3' -.3204(10) .0813(7) .1263(4) .093(5) Uani d PDU .60(2) 2 O

loop_
_atom_type_symbol
_atom_type_description
_atom_type_scat_dispersion_real
_atom_type_scat_dispersion_imag
_atom_type_scat_source
C C 0.0033 0.0016 'International Tables Vol C Tables 4.2.6.8 and 6.1.1.4'
H H 0.0000 0.0000 'International Tables Vol C Tables 4.2.6.8 and 6.1.1.4'
N N 0.0061 0.0033 'International Tables Vol C Tables 4.2.6.8 and 6.1.1.4'
O O 0.0106 0.0060 'International Tables Vol C Tables 4.2.6.8 and 6.1.1.4'
S S 0.1246 0.1234 'International Tables Vol C Tables 4.2.6.8 and 6.1.1.4'
Cu Cu 0.3201 1.2651 'International Tables Vol C Tables 4.2.6.8 and 6.1.1.4'

loop_
_geom_angle_atom_site_label_1
_geom_angle_atom_site_label_2
_geom_angle_atom_site_label_3
_geom_angle_site_symmetry_1
_geom_angle_site_symmetry_3
_geom_angle
_geom_angle_publ_flag
N2 Cu N2 3 . 100.6(3) n
N2 Cu N1 3 . 156.6(2) n
N2 Cu N1 . . 82.7(2) n
N2 Cu N1 3 3 82.7(2) n
N2 Cu N1 . 3 156.6(2) n
N1 Cu N1 . 3 103.5(3) n
C1 N1 C12 . . 117.2(5) n
C1 N1 Cu . . 130.3(4) n
C12 N1 Cu . . 112.0(4) n
C10 N2 C11 . . 117.8(5) n
C10 N2 Cu . . 130.3(4) n
C11 N2 Cu . . 111.9(4) n
N1 C1 C2 . . 122.7(6) n
C3 C2 C1 . . 119.5(6) n
C2 C3 C4 . . 120.1(6) n
C3 C4 C12 . . 116.8(6) n
C3 C4 C5 . . 124.5(6) n
C12 C4 C5 . . 118.6(6) n
C6 C5 C4 . . 121.1(6) n
C5 C6 C7 . . 121.6(6) n
C11 C7 C8 . . 116.2(6) n
C11 C7 C6 . . 118.5(6) n
C8 C7 C6 . . 125.2(6) n
C9 C8 C7 . . 120.4(6) n
C8 C9 C10 . . 119.0(6) n
N2 C10 C9 . . 123.5(6) n
N2 C11 C7 . . 123.1(5) n
N2 C11 C12 . . 116.7(5) n
C7 C11 C12 . . 120.2(5) n
N1 C12 C4 . . 123.7(5) n
N1 C12 C11 . . 116.5(5) n
C4 C12 C11 . . 119.8(5) n
O3' S1 O1' . . 117.2(4) n
O2 S1 O3 . . 116.4(5) n
O3' S1 O2' . . 112.7(4) n
O1' S1 O2' . . 111.8(4) n
O2 S1 O1 . . 114.2(5) n
O3 S1 O1 . . 111.1(4) n
O2 S1 S2 . . 106.5(4) n
O3' S1 S2 . . 106.3(3) n
O1' S1 S2 . . 103.9(4) n
O3 S1 S2 . . 104.7(4) n
O2' S1 S2 . . 103.5(3) n
O1 S1 S2 . . 102.4(4) n
S2 S2 S1 3_455 . 104.05(13) n

loop_
_geom_bond_atom_site_label_1
_geom_bond_atom_site_label_2
_geom_bond_site_symmetry_2
_geom_bond_distance
_geom_bond_publ_flag
Cu N1 . 2.004(5) y
Cu N1 3 2.004(5) n
Cu N2 3 2.002(5) n
Cu N2 . 2.002(5) y
Cu O1 . 2.478(7) y
Cu O1 3 2.478(7) n
Cu O1' . 2.455(6) y
Cu O1' 3 2.455(6) n
N1 C1 . 1.340(8) n
N1 C12 . 1.357(7) n
N2 C10 . 1.324(7) n
N2 C11 . 1.360(7) n
C1 C2 . 1.389(9) n
C2 C3 . 1.365(10) n
C3 C4 . 1.395(9) n
C4 C5 . 1.438(9) n
C4 C12 . 1.402(8) n
C5 C6 . 1.339(10) n
C6 C7 . 1.431(9) n
C7 C8 . 1.416(9) n
C7 C11 . 1.402(8) n
C8 C9 . 1.353(9) n
C9 C10 . 1.387(9) n
C11 C12 . 1.429(8) n
S1 S2 . 2.116(3) n
S2 S2 3_455 2.020(4) n
S1 O1 . 1.455(7) n
S1 O2 . 1.395(7) n
S1 O3 . 1.423(7) n
S1 O1' . 1.418(7) n
S1 O2' . 1.449(7) n
S1 O3' . 1.400(7) n
